data_1556462
loop_
_publ_author_name
'Marshall, G.'
'Wooles, A.J.'
'Mills, D.P.'
'Lewis, W.'
'Blake, A.J.'
'Liddle, S.T.'

_publ_section_title
;
 Synthesis and Characterisation of Lanthanide N-Trimethylsilyl and
 -Mesityl Functionalised Bis(iminophosphorano)methanides and
 -Methanediides
;
_journal_name_full Inorganics
_journal_page_first 46
_journal_page_last 69
_journal_paper_doi 10.3390/inorganics1010046
_journal_volume 1
_journal_year 2013
_chemical_formula_moiety 'C86 H85 N4 P4 Pr, 3(C7 H8)'
_chemical_formula_sum 'C107 H109 N4 P4 Pr'
_chemical_formula_weight 1715.77
_space_group_IT_number 2
_space_group_name_Hall '-P 1'
_space_group_name_H-M_alt 'P -1'
_symmetry_cell_setting triclinic
_symmetry_space_group_name_Hall '-P 1'
_symmetry_space_group_name_H-M 'P -1'
_atom_sites_solution_hydrogens 'geom, Me from difmap'
_atom_sites_solution_primary direct
_atom_sites_solution_secondary difmap
_cell_angle_alpha 71.3195(14)
_cell_angle_beta 75.5504(12)
_cell_angle_gamma 77.6266(14)
_cell_formula_units_Z 2
_cell_length_a 14.8733(2)
_cell_length_b 15.2027(2)
_cell_length_c 21.6410(3)
_cell_measurement_reflns_used 70700
_cell_measurement_temperature 90(2)
_cell_measurement_theta_max 74.39
_cell_measurement_theta_min 3.26
_cell_volume 4440.51(11)
_computing_cell_refinement
;
CrysAlisPro, Oxford Diffraction Ltd.,
Version 1.171.33.55 (release 05-01-2010 CrysAlis171 .NET)
(compiled Jan  5 2010,16:28:46)
;
_computing_data_collection
;
CrysAlisPro, Oxford Diffraction Ltd.,
Version 1.171.33.55 (release 05-01-2010 CrysAlis171 .NET)
(compiled Jan  5 2010,16:28:46)
;
_computing_data_reduction
;
CrysAlisPro, Oxford Diffraction Ltd.,
Version 1.171.33.55 (release 05-01-2010 CrysAlis171 .NET)
(compiled Jan  5 2010,16:28:46)
;
_computing_molecular_graphics 'SHELXTL (Sheldrick, 2008)'
_computing_publication_material
;
 enCIFer(Allen et al., 2004); PLATON (Spek, 2009);
;
_computing_structure_refinement 'SHELXL97 (Sheldrick, 2008)'
_computing_structure_solution 'SHELXTL (Sheldrick, 2008)'
_diffrn_ambient_temperature 90(2)
_diffrn_detector_area_resol_mean 10.3613
_diffrn_measured_fraction_theta_full 0.999
_diffrn_measured_fraction_theta_max 0.999
_diffrn_measurement_device_type 'SuperNova, Single source at offset), Atlas'
_diffrn_measurement_method '\w scans'
_diffrn_radiation_monochromator mirror
_diffrn_radiation_source 'SuperNova (Cu) X-ray Source'
_diffrn_radiation_type 'Cu K\a'
_diffrn_radiation_wavelength 1.5418
_diffrn_reflns_av_R_equivalents 0.0610
_diffrn_reflns_av_sigmaI/netI 0.0284
_diffrn_reflns_limit_h_max 17
_diffrn_reflns_limit_h_min -17
_diffrn_reflns_limit_k_max 18
_diffrn_reflns_limit_k_min -17
_diffrn_reflns_limit_l_max 25
_diffrn_reflns_limit_l_min -25
_diffrn_reflns_number 93160
_diffrn_reflns_theta_full 67.49
_diffrn_reflns_theta_max 67.49
_diffrn_reflns_theta_min 3.26
_diffrn_standards_decay_% 0
_diffrn_standards_interval_count .
_diffrn_standards_number 0
_exptl_absorpt_coefficient_mu 5.274
_exptl_absorpt_correction_T_max 0.554
_exptl_absorpt_correction_T_min 0.088
_exptl_absorpt_correction_type analytical
_exptl_absorpt_process_details
;
CrysAlisPro, Oxford Diffraction Ltd., 
Version 1.171.33.55 (release 05-01-2010 CrysAlis171 .NET) 
(compiled Jan  5 2010,16:28:46) 
Analytical numeric absorption correction using a multifaceted crystal 
model based on expressions derived by R.C. Clark & J.S. Reid. 
(Clark, R. C. & Reid, J. S. (1995). Acta Cryst. A51, 887-897) 
;
_exptl_crystal_colour 'pale yellow'
_exptl_crystal_density_diffrn 1.283
_exptl_crystal_description plate
_exptl_crystal_F_000 1796
_exptl_crystal_size_max 0.28
_exptl_crystal_size_mid 0.21
_exptl_crystal_size_min 0.05
_refine_diff_density_max 4.44
_refine_diff_density_min -1.23
_refine_diff_density_rms 0.13
_refine_ls_extinction_method none
_refine_ls_goodness_of_fit_ref 1.05
_refine_ls_hydrogen_treatment constr
_refine_ls_matrix_type full
_refine_ls_number_parameters 933
_refine_ls_number_reflns 16003
_refine_ls_number_restraints 0
_refine_ls_restrained_S_all 1.05
_refine_ls_R_factor_all 0.0708
_refine_ls_R_factor_gt 0.0676
_refine_ls_shift/su_max 0.001
_refine_ls_shift/su_mean 0.000
_refine_ls_structure_factor_coef Fsqd
_refine_ls_weighting_details 'calc w=1/[\s^2^(Fo^2^)+(0.082P)^2^+27.36P] where P=(Fo^2^+2Fc^2^)/3'
_refine_ls_weighting_scheme calc
_refine_ls_wR_factor_gt 0.178
_refine_ls_wR_factor_ref 0.182
_reflns_number_gt 15114
_reflns_number_total 16002
_reflns_threshold_expression I>2\s(I)
_cod_data_source_file inorganics-01-00046-s001.cif
_cod_data_source_block 7c
_cod_original_cell_volume 4440.53(11)
_cod_original_sg_symbol_Hall '-P 1 '
_cod_database_code 1556462

loop_
_symmetry_equiv_pos_as_xyz
'x, y, z'
'-x, -y, -z'

loop_
_atom_site_label
_atom_site_type_symbol
_atom_site_fract_x
_atom_site_fract_y
_atom_site_fract_z
_atom_site_U_iso_or_equiv
_atom_site_adp_type
_atom_site_occupancy
_atom_site_symmetry_multiplicity
_atom_site_calc_flag
_atom_site_refinement_flags
_atom_site_disorder_assembly
_atom_site_disorder_group
Pr1 Pr 0.73643(2) 0.62059(2) 0.726950(15) 0.01803(10) Uani 1 1 d . . .
C1 C 0.8746(4) 0.5630(4) 0.6369(3) 0.0194(11) Uani 1 1 d . . .
P1 P 0.85811(9) 0.66748(9) 0.57809(7) 0.0159(3) Uani 1 1 d . . .
C2 C 0.9655(4) 0.7134(4) 0.5277(3) 0.0181(11) Uani 1 1 d . . .
C3 C 0.9723(4) 0.8081(4) 0.5033(3) 0.0210(12) Uani 1 1 d . . .
H3A H 0.9185 0.8530 0.5106 0.025 Uiso 1 1 calc R . .
C4 C 1.0584(4) 0.8385(4) 0.4677(3) 0.0240(12) Uani 1 1 d . . .
H4A H 1.0629 0.9036 0.4523 0.029 Uiso 1 1 calc R . .
C5 C 1.1365(4) 0.7738(4) 0.4551(3) 0.0243(12) Uani 1 1 d . . .
H5A H 1.1947 0.7943 0.4312 0.029 Uiso 1 1 calc R . .
C6 C 1.1291(4) 0.6783(4) 0.4777(3) 0.0224(12) Uani 1 1 d . . .
H6A H 1.1823 0.6337 0.4688 0.027 Uiso 1 1 calc R . .
C7 C 1.0447(4) 0.6484(4) 0.5131(3) 0.0194(11) Uani 1 1 d . . .
H7A H 1.0401 0.5832 0.5277 0.023 Uiso 1 1 calc R . .
C8 C 0.8087(4) 0.6485(4) 0.5145(3) 0.0179(11) Uani 1 1 d . . .
C9 C 0.7608(4) 0.5735(4) 0.5306(3) 0.0233(12) Uani 1 1 d . . .
H9A H 0.7591 0.5282 0.5728 0.028 Uiso 1 1 calc R . .
C10 C 0.7146(4) 0.5643(5) 0.4844(3) 0.0265(13) Uani 1 1 d . . .
H10A H 0.6811 0.5129 0.4955 0.032 Uiso 1 1 calc R . .
C11 C 0.7179(4) 0.6302(4) 0.4223(3) 0.0247(13) Uani 1 1 d . . .
H11A H 0.6853 0.6251 0.3913 0.030 Uiso 1 1 calc R . .
C12 C 0.7693(4) 0.7035(4) 0.4063(3) 0.0250(13) Uani 1 1 d . . .
H12A H 0.7734 0.7476 0.3635 0.030 Uiso 1 1 calc R . .
C13 C 0.8145(4) 0.7130(4) 0.4516(3) 0.0225(12) Uani 1 1 d . . .
H13A H 0.8495 0.7633 0.4401 0.027 Uiso 1 1 calc R . .
N1 N 0.7854(3) 0.7375(3) 0.6171(2) 0.0172(9) Uani 1 1 d . . .
C14 C 0.7473(4) 0.8322(4) 0.5862(3) 0.0185(11) Uani 1 1 d . . .
C15 C 0.6725(4) 0.8523(4) 0.5532(3) 0.0223(12) Uani 1 1 d . . .
C16 C 0.6406(4) 0.9456(4) 0.5213(3) 0.0277(13) Uani 1 1 d . . .
H16A H 0.5908 0.9583 0.4980 0.033 Uiso 1 1 calc R . .
C17 C 0.6795(5) 1.0204(4) 0.5226(3) 0.0309(14) Uani 1 1 d . . .
C18 C 0.7485(4) 0.9997(4) 0.5604(3) 0.0268(13) Uani 1 1 d . . .
H18A H 0.7739 1.0498 0.5640 0.032 Uiso 1 1 calc R . .
C19 C 0.7816(4) 0.9075(4) 0.5932(3) 0.0239(12) Uani 1 1 d . . .
C20 C 0.8532(4) 0.8904(4) 0.6351(3) 0.0281(13) Uani 1 1 d . . .
H20A H 0.8569 0.9494 0.6431 0.042 Uiso 1 1 calc R . .
H20B H 0.9146 0.8668 0.6120 0.042 Uiso 1 1 calc R . .
H20C H 0.8352 0.8441 0.6777 0.042 Uiso 1 1 calc R . .
C21 C 0.6177(4) 0.7781(4) 0.5548(3) 0.0270(13) Uani 1 1 d . . .
H21A H 0.5504 0.7986 0.5680 0.041 Uiso 1 1 calc R . .
H21B H 0.6368 0.7190 0.5869 0.041 Uiso 1 1 calc R . .
H21C H 0.6304 0.7687 0.5105 0.041 Uiso 1 1 calc R . .
C22 C 0.6482(6) 1.1202(5) 0.4856(4) 0.0447(18) Uani 1 1 d . . .
H22A H 0.6855 1.1618 0.4914 0.067 Uiso 1 1 calc R . .
H22B H 0.5817 1.1382 0.5031 0.067 Uiso 1 1 calc R . .
H22C H 0.6570 1.1255 0.4382 0.067 Uiso 1 1 calc R . .
P2 P 0.94750(9) 0.51995(9) 0.69257(7) 0.0158(3) Uani 1 1 d . . .
C23 C 1.0522(4) 0.5764(4) 0.6683(3) 0.0208(12) Uani 1 1 d . . .
C24 C 1.0396(4) 0.6736(4) 0.6574(3) 0.0216(12) Uani 1 1 d . . .
H24A H 0.9778 0.7073 0.6627 0.026 Uiso 1 1 calc R . .
C25 C 1.1160(4) 0.7215(4) 0.6388(3) 0.0239(12) Uani 1 1 d . . .
H25A H 1.1068 0.7877 0.6310 0.029 Uiso 1 1 calc R . .
C26 C 1.2063(5) 0.6719(4) 0.6319(3) 0.0286(14) Uani 1 1 d . . .
H26A H 1.2589 0.7040 0.6202 0.034 Uiso 1 1 calc R . .
C27 C 1.2197(4) 0.5769(5) 0.6418(3) 0.0279(13) Uani 1 1 d . . .
H27A H 1.2816 0.5436 0.6363 0.033 Uiso 1 1 calc R . .
C28 C 1.1426(4) 0.5285(4) 0.6598(3) 0.0222(12) Uani 1 1 d . . .
H28A H 1.1525 0.4626 0.6663 0.027 Uiso 1 1 calc R . .
C29 C 0.9900(4) 0.3963(4) 0.6985(3) 0.0194(11) Uani 1 1 d . . .
C30 C 1.0392(4) 0.3398(4) 0.7481(3) 0.0224(12) Uani 1 1 d . . .
H30A H 1.0572 0.3673 0.7760 0.027 Uiso 1 1 calc R . .
C31 C 1.0618(4) 0.2439(4) 0.7568(3) 0.0259(13) Uani 1 1 d . . .
H31A H 1.0962 0.2063 0.7901 0.031 Uiso 1 1 calc R . .
C32 C 1.0344(4) 0.2024(4) 0.7171(3) 0.0280(13) Uani 1 1 d . . .
H32A H 1.0477 0.1363 0.7243 0.034 Uiso 1 1 calc R . .
C33 C 0.9877(4) 0.2581(4) 0.6671(3) 0.0260(13) Uani 1 1 d . . .
H33A H 0.9701 0.2304 0.6391 0.031 Uiso 1 1 calc R . .
C34 C 0.9665(4) 0.3545(4) 0.6574(3) 0.0216(12) Uani 1 1 d . . .
H34A H 0.9355 0.3923 0.6223 0.026 Uiso 1 1 calc R . .
N2 N 0.8854(3) 0.5325(3) 0.7638(2) 0.0179(9) Uani 1 1 d . . .
C35 C 0.9160(4) 0.4839(4) 0.8255(3) 0.0203(12) Uani 1 1 d . . .
C36 C 0.8826(4) 0.4007(4) 0.8648(3) 0.0198(12) Uani 1 1 d . . .
C37 C 0.9129(4) 0.3511(4) 0.9247(3) 0.0238(13) Uani 1 1 d . . .
H37A H 0.8898 0.2940 0.9503 0.029 Uiso 1 1 calc R . .
C38 C 0.9753(4) 0.3827(5) 0.9479(3) 0.0269(13) Uani 1 1 d . . .
C39 C 1.0058(4) 0.4670(4) 0.9097(3) 0.0244(13) Uani 1 1 d . . .
H39A H 1.0481 0.4906 0.9248 0.029 Uiso 1 1 calc R . .
C40 C 0.9770(4) 0.5189(4) 0.8500(3) 0.0208(12) Uani 1 1 d . . .
C41 C 1.0130(4) 0.6111(4) 0.8139(3) 0.0236(12) Uani 1 1 d . . .
H41A H 1.0186 0.6412 0.8464 0.035 Uiso 1 1 calc R . .
H41B H 0.9692 0.6522 0.7860 0.035 Uiso 1 1 calc R . .
H41C H 1.0747 0.5999 0.7859 0.035 Uiso 1 1 calc R . .
C42 C 0.8155(4) 0.3596(4) 0.8435(3) 0.0252(13) Uani 1 1 d . . .
H42A H 0.7915 0.3078 0.8804 0.038 Uiso 1 1 calc R . .
H42B H 0.8483 0.3361 0.8054 0.038 Uiso 1 1 calc R . .
H42C H 0.7629 0.4082 0.8309 0.038 Uiso 1 1 calc R . .
C43 C 1.0044(5) 0.3286(5) 1.0133(3) 0.0367(16) Uani 1 1 d . . .
H43A H 0.9488 0.3234 1.0491 0.055 Uiso 1 1 calc R . .
H43B H 1.0477 0.3615 1.0220 0.055 Uiso 1 1 calc R . .
H43C H 1.0358 0.2656 1.0112 0.055 Uiso 1 1 calc R . .
C44 C 0.6106(4) 0.5658(4) 0.8377(3) 0.0218(12) Uani 1 1 d . . .
H44A H 0.6400 0.5120 0.8708 0.026 Uiso 1 1 calc R . .
P3 P 0.60027(10) 0.66758(10) 0.85702(7) 0.0174(3) Uani 1 1 d . . .
C45 C 0.4797(4) 0.7166(4) 0.8867(3) 0.0195(11) Uani 1 1 d . . .
C46 C 0.4179(4) 0.6536(4) 0.9265(3) 0.0230(12) Uani 1 1 d . . .
H46A H 0.4400 0.5881 0.9381 0.028 Uiso 1 1 calc R . .
C47 C 0.3246(4) 0.6858(5) 0.9492(3) 0.0273(13) Uani 1 1 d . . .
H47A H 0.2832 0.6422 0.9759 0.033 Uiso 1 1 calc R . .
C48 C 0.2918(5) 0.7808(5) 0.9332(3) 0.0308(14) Uani 1 1 d . . .
H48A H 0.2277 0.8027 0.9481 0.037 Uiso 1 1 calc R . .
C49 C 0.3529(5) 0.8441(5) 0.8954(3) 0.0295(14) Uani 1 1 d . . .
H49A H 0.3306 0.9095 0.8850 0.035 Uiso 1 1 calc R . .
C50 C 0.4462(4) 0.8128(4) 0.8724(3) 0.0228(12) Uani 1 1 d . . .
H50A H 0.4875 0.8568 0.8468 0.027 Uiso 1 1 calc R . .
C51 C 0.6512(4) 0.6425(4) 0.9304(3) 0.0167(11) Uani 1 1 d . . .
C52 C 0.6250(4) 0.7019(4) 0.9708(3) 0.0248(13) Uani 1 1 d . . .
H52A H 0.5746 0.7520 0.9637 0.030 Uiso 1 1 calc R . .
C53 C 0.6724(4) 0.6885(5) 1.0219(3) 0.0264(13) Uani 1 1 d . . .
H53A H 0.6547 0.7300 1.0491 0.032 Uiso 1 1 calc R . .
C54 C 0.7454(4) 0.6146(4) 1.0330(3) 0.0241(12) Uani 1 1 d . . .
H54A H 0.7783 0.6058 1.0675 0.029 Uiso 1 1 calc R . .
C55 C 0.7699(5) 0.5538(4) 0.9934(3) 0.0277(13) Uani 1 1 d . . .
H55A H 0.8195 0.5030 1.0008 0.033 Uiso 1 1 calc R . .
C56 C 0.7215(5) 0.5673(4) 0.9427(3) 0.0251(13) Uani 1 1 d . . .
H56A H 0.7372 0.5245 0.9165 0.030 Uiso 1 1 calc R . .
N3 N 0.6582(3) 0.7365(3) 0.7920(2) 0.0198(10) Uani 1 1 d . . .
C57 C 0.6743(4) 0.8294(4) 0.7847(3) 0.0216(12) Uani 1 1 d . . .
C58 C 0.6259(5) 0.9073(4) 0.7433(3) 0.0291(14) Uani 1 1 d . . .
C59 C 0.6446(5) 0.9968(5) 0.7341(4) 0.0371(17) Uani 1 1 d . . .
H59A H 0.6107 1.0487 0.7069 0.044 Uiso 1 1 calc R . .
C60 C 0.7100(6) 1.0142(5) 0.7627(4) 0.0383(17) Uani 1 1 d . . .
C61 C 0.7600(5) 0.9374(5) 0.8005(3) 0.0311(14) Uani 1 1 d . . .
H61A H 0.8060 0.9472 0.8202 0.037 Uiso 1 1 calc R . .
C62 C 0.7452(4) 0.8458(4) 0.8106(3) 0.0268(13) Uani 1 1 d . . .
C63 C 0.8115(4) 0.7670(5) 0.8462(3) 0.0299(14) Uani 1 1 d . . .
H63A H 0.8745 0.7848 0.8338 0.045 Uiso 1 1 calc R . .
H63B H 0.8135 0.7102 0.8335 0.045 Uiso 1 1 calc R . .
H63C H 0.7895 0.7549 0.8944 0.045 Uiso 1 1 calc R . .
C64 C 0.5565(5) 0.8942(5) 0.7075(3) 0.0325(15) Uani 1 1 d . . .
H64A H 0.5467 0.9504 0.6704 0.049 Uiso 1 1 calc R . .
H64B H 0.4966 0.8843 0.7386 0.049 Uiso 1 1 calc R . .
H64C H 0.5812 0.8396 0.6904 0.049 Uiso 1 1 calc R . .
C65 C 0.7290(7) 1.1125(5) 0.7513(5) 0.057(2) Uani 1 1 d . . .
H65A H 0.6718 1.1572 0.7438 0.086 Uiso 1 1 calc R . .
H65B H 0.7792 1.1279 0.7122 0.086 Uiso 1 1 calc R . .
H65C H 0.7482 1.1162 0.7904 0.086 Uiso 1 1 calc R . .
P4 P 0.55039(9) 0.52687(10) 0.79709(7) 0.0166(3) Uani 1 1 d . . .
C66 C 0.5405(4) 0.4038(4) 0.8391(3) 0.0179(11) Uani 1 1 d . . .
C67 C 0.5759(4) 0.3588(4) 0.8973(3) 0.0242(12) Uani 1 1 d . . .
H67A H 0.5969 0.3946 0.9182 0.029 Uiso 1 1 calc R . .
C68 C 0.5806(4) 0.2630(4) 0.9246(3) 0.0277(13) Uani 1 1 d . . .
H68A H 0.6047 0.2333 0.9641 0.033 Uiso 1 1 calc R . .
C69 C 0.5503(5) 0.2099(5) 0.8946(3) 0.0321(15) Uani 1 1 d . . .
H69A H 0.5561 0.1436 0.9124 0.039 Uiso 1 1 calc R . .
C70 C 0.5113(4) 0.2538(4) 0.8385(3) 0.0287(14) Uani 1 1 d . . .
H70A H 0.4881 0.2176 0.8191 0.034 Uiso 1 1 calc R . .
C71 C 0.5059(4) 0.3501(4) 0.8106(3) 0.0212(12) Uani 1 1 d . . .
H71A H 0.4788 0.3797 0.7722 0.025 Uiso 1 1 calc R . .
C72 C 0.4306(4) 0.5867(4) 0.7974(3) 0.0207(12) Uani 1 1 d . . .
C73 C 0.3521(4) 0.5411(4) 0.8248(3) 0.0230(12) Uani 1 1 d . . .
H73A H 0.3597 0.4753 0.8453 0.028 Uiso 1 1 calc R . .
C74 C 0.2630(5) 0.5911(5) 0.8223(3) 0.0316(14) Uani 1 1 d . . .
H74A H 0.2100 0.5591 0.8413 0.038 Uiso 1 1 calc R . .
C75 C 0.2501(5) 0.6869(5) 0.7925(3) 0.0302(14) Uani 1 1 d . . .
H75A H 0.1888 0.7203 0.7900 0.036 Uiso 1 1 calc R . .
C76 C 0.3280(4) 0.7338(4) 0.7662(3) 0.0259(13) Uani 1 1 d . . .
H76A H 0.3199 0.7998 0.7466 0.031 Uiso 1 1 calc R . .
C77 C 0.4175(4) 0.6839(4) 0.7687(3) 0.0230(12) Uani 1 1 d . . .
H77A H 0.4704 0.7162 0.7507 0.028 Uiso 1 1 calc R . .
N4 N 0.6109(3) 0.5394(3) 0.7207(2) 0.0178(9) Uani 1 1 d . . .
C78 C 0.5942(4) 0.4905(4) 0.6789(3) 0.0184(11) Uani 1 1 d . . .
C79 C 0.6517(4) 0.4056(4) 0.6743(3) 0.0184(11) Uani 1 1 d . . .
C80 C 0.6375(4) 0.3561(4) 0.6351(3) 0.0205(12) Uani 1 1 d . . .
H80A H 0.6767 0.2982 0.6339 0.025 Uiso 1 1 calc R . .
C81 C 0.5675(4) 0.3879(5) 0.5971(3) 0.0266(13) Uani 1 1 d . . .
C82 C 0.5110(4) 0.4725(4) 0.6014(3) 0.0226(12) Uani 1 1 d . . .
H82A H 0.4619 0.4955 0.5769 0.027 Uiso 1 1 calc R . .
C83 C 0.5237(4) 0.5247(4) 0.6402(3) 0.0164(11) Uani 1 1 d . . .
C84 C 0.4611(4) 0.6178(4) 0.6378(3) 0.0207(12) Uani 1 1 d . . .
H84A H 0.4497 0.6479 0.5925 0.031 Uiso 1 1 calc R . .
H84B H 0.4919 0.6585 0.6505 0.031 Uiso 1 1 calc R . .
H84C H 0.4013 0.6074 0.6687 0.031 Uiso 1 1 calc R . .
C85 C 0.7288(4) 0.3640(4) 0.7140(3) 0.0224(12) Uani 1 1 d . . .
H85A H 0.7688 0.3122 0.6982 0.034 Uiso 1 1 calc R . .
H85B H 0.7009 0.3405 0.7612 0.034 Uiso 1 1 calc R . .
H85C H 0.7667 0.4124 0.7084 0.034 Uiso 1 1 calc R . .
C86 C 0.5555(5) 0.3326(5) 0.5535(4) 0.0363(16) Uani 1 1 d . . .
H86A H 0.5608 0.2657 0.5778 0.055 Uiso 1 1 calc R . .
H86B H 0.6043 0.3423 0.5131 0.055 Uiso 1 1 calc R . .
H86C H 0.4935 0.3539 0.5414 0.055 Uiso 1 1 calc R . .
C87 C 0.0598(13) 0.8915(11) 0.8383(8) 0.124(6) Uani 1 1 d . . .
H87A H 0.1042 0.8373 0.8567 0.185 Uiso 1 1 calc R . .
H87B H -0.0005 0.8712 0.8432 0.185 Uiso 1 1 calc R . .
H87C H 0.0508 0.9386 0.8621 0.185 Uiso 1 1 calc R . .
C88 C 0.0968(10) 0.9319(7) 0.7681(5) 0.078(4) Uani 1 1 d . . .
C89 C 0.0483(10) 0.9362(7) 0.7211(6) 0.076(3) Uani 1 1 d . . .
H89A H -0.0094 0.9118 0.7336 0.092 Uiso 1 1 calc R . .
C90 C 0.0856(8) 0.9777(6) 0.6533(5) 0.060(3) Uani 1 1 d . . .
H90A H 0.0510 0.9825 0.6206 0.073 Uiso 1 1 calc R . .
C91 C 0.1677(7) 1.0102(7) 0.6339(5) 0.059(2) Uani 1 1 d . . .
H91A H 0.1913 1.0368 0.5880 0.071 Uiso 1 1 calc R . .
C92 C 0.2197(8) 1.0047(8) 0.6823(7) 0.085(4) Uani 1 1 d . . .
H92A H 0.2781 1.0275 0.6703 0.102 Uiso 1 1 calc R . .
C93 C 0.1793(8) 0.9630(8) 0.7496(6) 0.070(3) Uani 1 1 d . . .
H93A H 0.2129 0.9571 0.7831 0.084 Uiso 1 1 calc R . .

loop_
_atom_site_aniso_label
_atom_site_aniso_U_11
_atom_site_aniso_U_22
_atom_site_aniso_U_33
_atom_site_aniso_U_23
_atom_site_aniso_U_13
_atom_site_aniso_U_12
Pr1 0.01930(17) 0.01742(16) 0.01816(16) -0.00481(12) -0.00554(12) -0.00243(11)
C1 0.020(3) 0.019(3) 0.020(3) -0.002(2) -0.007(2) -0.004(2)
P1 0.0137(6) 0.0187(7) 0.0147(6) -0.0055(5) 0.0004(5) -0.0037(5)
C2 0.014(3) 0.028(3) 0.014(3) -0.010(2) -0.002(2) -0.003(2)
C3 0.017(3) 0.026(3) 0.023(3) -0.012(2) -0.001(2) -0.003(2)
C4 0.023(3) 0.025(3) 0.024(3) -0.009(2) 0.003(2) -0.011(2)
C5 0.019(3) 0.031(3) 0.023(3) -0.010(3) 0.002(2) -0.007(2)
C6 0.014(3) 0.030(3) 0.024(3) -0.011(2) 0.001(2) -0.004(2)
C7 0.018(3) 0.025(3) 0.016(3) -0.007(2) -0.001(2) -0.006(2)
C8 0.011(2) 0.024(3) 0.020(3) -0.006(2) -0.001(2) -0.007(2)
C9 0.033(3) 0.020(3) 0.015(3) -0.004(2) 0.000(2) -0.008(2)
C10 0.028(3) 0.031(3) 0.023(3) -0.010(3) -0.002(3) -0.011(3)
C11 0.021(3) 0.034(3) 0.023(3) -0.011(3) -0.009(2) -0.002(2)
C12 0.021(3) 0.032(3) 0.020(3) -0.003(2) -0.007(2) -0.004(2)
C13 0.021(3) 0.025(3) 0.020(3) -0.001(2) -0.006(2) -0.007(2)
N1 0.016(2) 0.018(2) 0.015(2) -0.0050(18) 0.0008(18) -0.0036(18)
C14 0.018(3) 0.019(3) 0.014(3) -0.005(2) 0.003(2) 0.001(2)
C15 0.017(3) 0.026(3) 0.022(3) -0.009(2) 0.000(2) 0.000(2)
C16 0.023(3) 0.030(3) 0.024(3) -0.005(3) -0.004(2) 0.003(3)
C17 0.030(3) 0.024(3) 0.033(4) -0.007(3) -0.001(3) 0.001(3)
C18 0.028(3) 0.018(3) 0.033(3) -0.010(2) 0.002(3) -0.003(2)
C19 0.021(3) 0.023(3) 0.025(3) -0.011(2) 0.004(2) -0.001(2)
C20 0.026(3) 0.026(3) 0.035(4) -0.016(3) 0.000(3) -0.007(3)
C21 0.015(3) 0.031(3) 0.031(3) -0.008(3) -0.001(2) -0.002(2)
C22 0.047(5) 0.028(4) 0.052(5) -0.005(3) -0.011(4) 0.001(3)
P2 0.0122(6) 0.0188(7) 0.0167(7) -0.0059(5) -0.0027(5) -0.0014(5)
C23 0.017(3) 0.025(3) 0.020(3) -0.006(2) -0.005(2) 0.001(2)
C24 0.020(3) 0.026(3) 0.019(3) -0.007(2) -0.002(2) -0.004(2)
C25 0.022(3) 0.024(3) 0.027(3) -0.008(2) -0.005(2) -0.006(2)
C26 0.025(3) 0.029(3) 0.034(3) -0.008(3) -0.006(3) -0.011(3)
C27 0.013(3) 0.034(3) 0.034(3) -0.010(3) -0.003(2) -0.001(2)
C28 0.016(3) 0.027(3) 0.026(3) -0.010(2) -0.007(2) -0.001(2)
C29 0.010(2) 0.025(3) 0.024(3) -0.011(2) -0.002(2) 0.002(2)
C30 0.017(3) 0.030(3) 0.021(3) -0.012(2) -0.002(2) 0.000(2)
C31 0.020(3) 0.031(3) 0.022(3) -0.007(3) -0.002(2) 0.002(2)
C32 0.026(3) 0.021(3) 0.034(4) -0.010(3) -0.004(3) 0.001(2)
C33 0.023(3) 0.028(3) 0.033(3) -0.015(3) -0.007(3) -0.004(2)
C34 0.016(3) 0.028(3) 0.020(3) -0.005(2) -0.003(2) -0.004(2)
N2 0.013(2) 0.023(2) 0.017(2) -0.0068(19) -0.0033(18) 0.0010(18)
C35 0.016(3) 0.025(3) 0.024(3) -0.013(2) -0.005(2) 0.003(2)
C36 0.013(3) 0.025(3) 0.021(3) -0.011(2) -0.002(2) 0.004(2)
C37 0.020(3) 0.029(3) 0.011(3) -0.002(2) 0.009(2) -0.001(2)
C38 0.019(3) 0.037(3) 0.024(3) -0.011(3) -0.006(2) 0.001(3)
C39 0.020(3) 0.033(3) 0.026(3) -0.017(3) -0.008(2) 0.000(2)
C40 0.014(3) 0.026(3) 0.023(3) -0.012(2) -0.001(2) 0.000(2)
C41 0.018(3) 0.031(3) 0.026(3) -0.013(3) -0.006(2) -0.003(2)
C42 0.020(3) 0.023(3) 0.032(3) -0.005(3) -0.005(3) -0.005(2)
C43 0.045(4) 0.043(4) 0.022(3) -0.006(3) -0.012(3) -0.003(3)
C44 0.017(3) 0.022(3) 0.028(3) -0.012(2) -0.006(2) 0.004(2)
P3 0.0168(7) 0.0184(7) 0.0154(7) -0.0059(5) 0.0002(5) -0.0015(5)
C45 0.022(3) 0.024(3) 0.014(3) -0.009(2) -0.002(2) -0.001(2)
C46 0.026(3) 0.023(3) 0.018(3) -0.005(2) -0.001(2) -0.005(2)
C47 0.019(3) 0.034(3) 0.029(3) -0.011(3) -0.002(3) -0.003(3)
C48 0.024(3) 0.037(4) 0.028(3) -0.010(3) 0.000(3) -0.001(3)
C49 0.030(3) 0.027(3) 0.026(3) -0.008(3) -0.001(3) 0.005(3)
C50 0.025(3) 0.024(3) 0.018(3) -0.008(2) 0.001(2) -0.002(2)
C51 0.013(3) 0.026(3) 0.011(2) -0.006(2) -0.004(2) -0.001(2)
C52 0.022(3) 0.024(3) 0.029(3) -0.010(3) -0.003(2) -0.001(2)
C53 0.020(3) 0.037(3) 0.027(3) -0.017(3) -0.004(2) -0.003(3)
C54 0.024(3) 0.030(3) 0.019(3) -0.007(2) -0.006(2) -0.006(2)
C55 0.030(3) 0.029(3) 0.021(3) -0.006(2) -0.006(3) 0.002(3)
C56 0.033(3) 0.025(3) 0.015(3) -0.008(2) -0.003(2) 0.000(3)
N3 0.020(2) 0.020(2) 0.016(2) -0.0036(19) 0.0006(19) -0.0028(19)
C57 0.024(3) 0.020(3) 0.015(3) -0.005(2) 0.008(2) -0.003(2)
C58 0.028(3) 0.028(3) 0.021(3) -0.005(3) 0.003(3) 0.002(3)
C59 0.036(4) 0.023(3) 0.035(4) -0.003(3) 0.006(3) 0.006(3)
C60 0.049(4) 0.026(3) 0.035(4) -0.011(3) 0.008(3) -0.010(3)
C61 0.039(4) 0.030(3) 0.024(3) -0.011(3) 0.007(3) -0.013(3)
C62 0.026(3) 0.029(3) 0.023(3) -0.010(3) 0.006(2) -0.008(3)
C63 0.023(3) 0.032(3) 0.031(3) -0.007(3) 0.004(3) -0.010(3)
C64 0.032(4) 0.028(3) 0.023(3) 0.005(3) 0.001(3) 0.001(3)
C65 0.080(7) 0.027(4) 0.058(5) -0.015(4) 0.015(5) -0.019(4)
P4 0.0138(6) 0.0195(7) 0.0157(7) -0.0058(5) -0.0008(5) -0.0018(5)
C66 0.016(3) 0.022(3) 0.013(3) -0.005(2) 0.002(2) -0.005(2)
C67 0.019(3) 0.028(3) 0.026(3) -0.011(3) -0.004(2) -0.001(2)
C68 0.028(3) 0.030(3) 0.023(3) -0.003(3) -0.008(3) -0.003(3)
C69 0.036(4) 0.021(3) 0.033(4) -0.003(3) -0.002(3) -0.005(3)
C70 0.026(3) 0.028(3) 0.032(3) -0.015(3) 0.004(3) -0.006(3)
C71 0.016(3) 0.028(3) 0.020(3) -0.009(2) 0.001(2) -0.004(2)
C72 0.017(3) 0.026(3) 0.021(3) -0.011(2) -0.003(2) -0.001(2)
C73 0.015(3) 0.026(3) 0.026(3) -0.006(2) -0.003(2) -0.002(2)
C74 0.020(3) 0.039(4) 0.035(4) -0.010(3) -0.002(3) -0.005(3)
C75 0.022(3) 0.034(3) 0.034(4) -0.010(3) -0.008(3) 0.001(3)
C76 0.020(3) 0.025(3) 0.033(3) -0.012(3) -0.007(3) 0.005(2)
C77 0.022(3) 0.026(3) 0.023(3) -0.011(2) -0.001(2) -0.004(2)
N4 0.016(2) 0.020(2) 0.019(2) -0.0076(19) -0.0020(19) -0.0036(18)
C78 0.020(3) 0.021(3) 0.013(3) -0.006(2) 0.006(2) -0.008(2)
C79 0.019(3) 0.021(3) 0.012(3) -0.002(2) 0.006(2) -0.009(2)
C80 0.015(3) 0.022(3) 0.022(3) -0.010(2) 0.004(2) 0.000(2)
C81 0.028(3) 0.031(3) 0.025(3) -0.013(3) -0.004(3) -0.006(3)
C82 0.019(3) 0.029(3) 0.018(3) -0.004(2) -0.006(2) 0.000(2)
C83 0.016(3) 0.018(3) 0.013(3) -0.003(2) 0.000(2) -0.002(2)
C84 0.018(3) 0.024(3) 0.019(3) -0.005(2) -0.007(2) 0.001(2)
C85 0.017(3) 0.020(3) 0.028(3) -0.007(2) -0.002(2) -0.001(2)
C86 0.044(4) 0.041(4) 0.034(4) -0.021(3) -0.014(3) -0.002(3)
C87 0.137(14) 0.098(11) 0.099(11) -0.013(9) -0.007(10) 0.017(10)
C88 0.111(10) 0.052(6) 0.045(6) -0.006(4) -0.013(6) 0.028(6)
C89 0.110(9) 0.037(5) 0.074(7) -0.019(5) -0.019(7) 0.012(5)
C90 0.090(8) 0.043(5) 0.041(5) -0.010(4) -0.015(5) 0.004(5)
C91 0.064(6) 0.052(5) 0.057(6) -0.024(4) -0.017(5) 0.021(5)
C92 0.062(7) 0.060(6) 0.127(11) -0.042(7) -0.010(7) 0.020(5)
C93 0.057(6) 0.075(7) 0.063(6) -0.021(5) -0.017(5) 0.030(5)

loop_
_atom_type_symbol
_atom_type_description
_atom_type_scat_dispersion_real
_atom_type_scat_dispersion_imag
_atom_type_scat_source
C C 0.0181 0.0091 'International Tables Vol C Tables 4.2.6.8 and 6.1.1.4'
H H 0.0000 0.0000 'International Tables Vol C Tables 4.2.6.8 and 6.1.1.4'
N N 0.0311 0.0180 'International Tables Vol C Tables 4.2.6.8 and 6.1.1.4'
O O 0.0492 0.0322 'International Tables Vol C Tables 4.2.6.8 and 6.1.1.4'
P P 0.2955 0.4335 'International Tables Vol C Tables 4.2.6.8 and 6.1.1.4'
I I -0.3257 6.8362 'International Tables Vol C Tables 4.2.6.8 and 6.1.1.4'
Pr Pr -2.4164 10.2820 'International Tables Vol C Tables 4.2.6.8 and 6.1.1.4'

loop_
_geom_angle_atom_site_label_1
_geom_angle_atom_site_label_2
_geom_angle_atom_site_label_3
_geom_angle
_geom_angle_site_symmetry_1
_geom_angle_site_symmetry_3
N4 Pr1 N2 122.34(15) . .
N4 Pr1 N1 110.38(15) . .
N2 Pr1 N1 105.87(15) . .
N4 Pr1 N3 107.00(15) . .
N2 Pr1 N3 110.96(15) . .
N1 Pr1 N3 97.49(14) . .
N4 Pr1 C44 62.61(16) . .
N2 Pr1 C44 100.95(16) . .
N1 Pr1 C44 150.72(16) . .
N3 Pr1 C44 61.43(16) . .
N4 Pr1 C1 98.98(16) . .
N2 Pr1 C1 62.22(16) . .
N1 Pr1 C1 61.44(16) . .
N3 Pr1 C1 151.35(16) . .
C44 Pr1 C1 144.97(17) . .
P1 C1 P2 132.9(3) . .
P1 C1 Pr1 92.0(2) . .
P2 C1 Pr1 91.5(2) . .
N1 P1 C1 105.6(3) . .
N1 P1 C2 114.9(2) . .
C1 P1 C2 115.3(3) . .
N1 P1 C8 111.8(2) . .
C1 P1 C8 108.2(3) . .
C2 P1 C8 101.0(2) . .
C3 C2 C7 118.8(5) . .
C3 C2 P1 123.4(4) . .
C7 C2 P1 117.8(4) . .
C2 C3 C4 120.4(5) . .
C2 C3 H3A 119.8 . .
C4 C3 H3A 119.8 . .
C5 C4 C3 120.2(6) . .
C5 C4 H4A 119.9 . .
C3 C4 H4A 119.9 . .
C4 C5 C6 119.5(5) . .
C4 C5 H5A 120.3 . .
C6 C5 H5A 120.3 . .
C7 C6 C5 120.3(5) . .
C7 C6 H6A 119.8 . .
C5 C6 H6A 119.8 . .
C6 C7 C2 120.6(5) . .
C6 C7 H7A 119.7 . .
C2 C7 H7A 119.7 . .
C9 C8 C13 120.2(5) . .
C9 C8 P1 119.6(4) . .
C13 C8 P1 120.0(4) . .
C8 C9 C10 119.8(5) . .
C8 C9 H9A 120.1 . .
C10 C9 H9A 120.1 . .
C11 C10 C9 120.1(6) . .
C11 C10 H10A 120.0 . .
C9 C10 H10A 120.0 . .
C12 C11 C10 119.2(5) . .
C12 C11 H11A 120.4 . .
C10 C11 H11A 120.4 . .
C13 C12 C11 120.8(6) . .
C13 C12 H12A 119.6 . .
C11 C12 H12A 119.6 . .
C12 C13 C8 119.8(5) . .
C12 C13 H13A 120.1 . .
C8 C13 H13A 120.1 . .
C14 N1 P1 125.1(4) . .
C14 N1 Pr1 133.3(3) . .
P1 N1 Pr1 99.6(2) . .
C15 C14 C19 118.6(5) . .
C15 C14 N1 121.8(5) . .
C19 C14 N1 119.4(5) . .
C14 C15 C16 119.7(6) . .
C14 C15 C21 122.9(5) . .
C16 C15 C21 117.2(5) . .
C17 C16 C15 122.1(6) . .
C17 C16 H16A 118.9 . .
C15 C16 H16A 118.9 . .
C16 C17 C18 117.4(6) . .
C16 C17 C22 122.0(7) . .
C18 C17 C22 120.6(6) . .
C17 C18 C19 121.9(6) . .
C17 C18 H18A 119.0 . .
C19 C18 H18A 119.0 . .
C18 C19 C14 119.7(6) . .
C18 C19 C20 119.1(6) . .
C14 C19 C20 121.2(5) . .
C19 C20 H20A 109.5 . .
C19 C20 H20B 109.5 . .
H20A C20 H20B 109.5 . .
C19 C20 H20C 109.5 . .
H20A C20 H20C 109.5 . .
H20B C20 H20C 109.5 . .
C15 C21 H21A 109.5 . .
C15 C21 H21B 109.5 . .
H21A C21 H21B 109.5 . .
C15 C21 H21C 109.5 . .
H21A C21 H21C 109.5 . .
H21B C21 H21C 109.5 . .
C17 C22 H22A 109.5 . .
C17 C22 H22B 109.5 . .
H22A C22 H22B 109.5 . .
C17 C22 H22C 109.5 . .
H22A C22 H22C 109.5 . .
H22B C22 H22C 109.5 . .
N2 P2 C1 106.6(3) . .
N2 P2 C23 111.2(3) . .
C1 P2 C23 113.7(3) . .
N2 P2 C29 110.7(3) . .
C1 P2 C29 109.1(3) . .
C23 P2 C29 105.5(3) . .
C28 C23 C24 118.8(5) . .
C28 C23 P2 123.6(5) . .
C24 C23 P2 117.6(4) . .
C25 C24 C23 120.8(6) . .
C25 C24 H24A 119.6 . .
C23 C24 H24A 119.6 . .
C24 C25 C26 119.4(6) . .
C24 C25 H25A 120.3 . .
C26 C25 H25A 120.3 . .
C27 C26 C25 120.4(6) . .
C27 C26 H26A 119.8 . .
C25 C26 H26A 119.8 . .
C26 C27 C28 120.3(6) . .
C26 C27 H27A 119.8 . .
C28 C27 H27A 119.8 . .
C23 C28 C27 120.2(6) . .
C23 C28 H28A 119.9 . .
C27 C28 H28A 119.9 . .
C34 C29 C30 118.5(5) . .
C34 C29 P2 120.2(4) . .
C30 C29 P2 121.0(4) . .
C31 C30 C29 120.5(6) . .
C31 C30 H30A 119.8 . .
C29 C30 H30A 119.8 . .
C30 C31 C32 120.4(6) . .
C30 C31 H31A 119.8 . .
C32 C31 H31A 119.8 . .
C33 C32 C31 119.4(6) . .
C33 C32 H32A 120.3 . .
C31 C32 H32A 120.3 . .
C32 C33 C34 120.3(6) . .
C32 C33 H33A 119.8 . .
C34 C33 H33A 119.8 . .
C29 C34 C33 120.8(5) . .
C29 C34 H34A 119.6 . .
C33 C34 H34A 119.6 . .
C35 N2 P2 122.1(4) . .
C35 N2 Pr1 137.4(3) . .
P2 N2 Pr1 99.3(2) . .
C36 C35 C40 117.6(5) . .
C36 C35 N2 119.6(5) . .
C40 C35 N2 122.7(5) . .
C35 C36 C37 120.6(5) . .
C35 C36 C42 121.3(5) . .
C37 C36 C42 118.1(5) . .
C38 C37 C36 122.2(6) . .
C38 C37 H37A 118.9 . .
C36 C37 H37A 118.9 . .
C39 C38 C37 116.9(6) . .
C39 C38 C43 122.3(6) . .
C37 C38 C43 120.7(6) . .
C38 C39 C40 122.7(6) . .
C38 C39 H39A 118.7 . .
C40 C39 H39A 118.7 . .
C39 C40 C35 119.8(6) . .
C39 C40 C41 117.7(5) . .
C35 C40 C41 122.5(5) . .
C40 C41 H41A 109.5 . .
C40 C41 H41B 109.5 . .
H41A C41 H41B 109.5 . .
C40 C41 H41C 109.5 . .
H41A C41 H41C 109.5 . .
H41B C41 H41C 109.5 . .
C36 C42 H42A 109.5 . .
C36 C42 H42B 109.5 . .
H42A C42 H42B 109.5 . .
C36 C42 H42C 109.5 . .
H42A C42 H42C 109.5 . .
H42B C42 H42C 109.5 . .
C38 C43 H43A 109.5 . .
C38 C43 H43B 109.5 . .
H43A C43 H43B 109.5 . .
C38 C43 H43C 109.5 . .
H43A C43 H43C 109.5 . .
H43B C43 H43C 109.5 . .
P3 C44 P4 134.0(4) . .
P3 C44 Pr1 92.5(3) . .
P4 C44 Pr1 91.5(2) . .
P3 C44 H44A 110.6 . .
P4 C44 H44A 110.6 . .
Pr1 C44 H44A 110.6 . .
N3 P3 C44 105.5(3) . .
N3 P3 C51 111.7(3) . .
C44 P3 C51 108.4(3) . .
N3 P3 C45 115.5(3) . .
C44 P3 C45 114.5(3) . .
C51 P3 C45 101.1(2) . .
C50 C45 C46 118.5(5) . .
C50 C45 P3 124.0(5) . .
C46 C45 P3 117.6(4) . .
C47 C46 C45 120.7(6) . .
C47 C46 H46A 119.7 . .
C45 C46 H46A 119.7 . .
C48 C47 C46 120.2(6) . .
C48 C47 H47A 119.9 . .
C46 C47 H47A 119.9 . .
C47 C48 C49 119.6(6) . .
C47 C48 H48A 120.2 . .
C49 C48 H48A 120.2 . .
C48 C49 C50 120.6(6) . .
C48 C49 H49A 119.7 . .
C50 C49 H49A 119.7 . .
C49 C50 C45 120.3(6) . .
C49 C50 H50A 119.9 . .
C45 C50 H50A 119.9 . .
C56 C51 C52 119.9(5) . .
C56 C51 P3 119.2(4) . .
C52 C51 P3 120.7(4) . .
C51 C52 C53 120.2(6) . .
C51 C52 H52A 119.9 . .
C53 C52 H52A 119.9 . .
C54 C53 C52 120.1(6) . .
C54 C53 H53A 120.0 . .
C52 C53 H53A 120.0 . .
C55 C54 C53 119.5(6) . .
C55 C54 H54A 120.2 . .
C53 C54 H54A 120.2 . .
C54 C55 C56 120.0(6) . .
C54 C55 H55A 120.0 . .
C56 C55 H55A 120.0 . .
C51 C56 C55 120.2(6) . .
C51 C56 H56A 119.9 . .
C55 C56 H56A 119.9 . .
C57 N3 P3 127.2(4) . .
C57 N3 Pr1 131.7(3) . .
P3 N3 Pr1 99.6(2) . .
C62 C57 C58 117.9(6) . .
C62 C57 N3 122.3(5) . .
C58 C57 N3 119.4(6) . .
C59 C58 C57 119.1(6) . .
C59 C58 C64 119.8(6) . .
C57 C58 C64 121.0(6) . .
C60 C59 C58 123.3(7) . .
C60 C59 H59A 118.3 . .
C58 C59 H59A 118.3 . .
C61 C60 C59 117.1(6) . .
C61 C60 C65 121.0(8) . .
C59 C60 C65 121.9(7) . .
C60 C61 C62 122.1(7) . .
C60 C61 H61A 118.9 . .
C62 C61 H61A 118.9 . .
C61 C62 C57 120.2(6) . .
C61 C62 C63 117.3(6) . .
C57 C62 C63 122.4(6) . .
C62 C63 H63A 109.5 . .
C62 C63 H63B 109.5 . .
H63A C63 H63B 109.5 . .
C62 C63 H63C 109.5 . .
H63A C63 H63C 109.5 . .
H63B C63 H63C 109.5 . .
C58 C64 H64A 109.5 . .
C58 C64 H64B 109.5 . .
H64A C64 H64B 109.5 . .
C58 C64 H64C 109.5 . .
H64A C64 H64C 109.5 . .
H64B C64 H64C 109.5 . .
C60 C65 H65A 109.5 . .
C60 C65 H65B 109.5 . .
H65A C65 H65B 109.5 . .
C60 C65 H65C 109.5 . .
H65A C65 H65C 109.5 . .
H65B C65 H65C 109.5 . .
N4 P4 C44 107.0(3) . .
N4 P4 C72 111.2(3) . .
C44 P4 C72 113.6(3) . .
N4 P4 C66 110.5(2) . .
C44 P4 C66 108.9(3) . .
C72 P4 C66 105.7(3) . .
C67 C66 C71 118.6(5) . .
C67 C66 P4 120.2(4) . .
C71 C66 P4 120.9(4) . .
C68 C67 C66 120.8(6) . .
C68 C67 H67A 119.6 . .
C66 C67 H67A 119.6 . .
C67 C68 C69 120.2(6) . .
C67 C68 H68A 119.9 . .
C69 C68 H68A 119.9 . .
C68 C69 C70 119.7(6) . .
C68 C69 H69A 120.1 . .
C70 C69 H69A 120.1 . .
C71 C70 C69 120.6(6) . .
C71 C70 H70A 119.7 . .
C69 C70 H70A 119.7 . .
C70 C71 C66 119.8(6) . .
C70 C71 H71A 120.1 . .
C66 C71 H71A 120.1 . .
C73 C72 C77 118.7(5) . .
C73 C72 P4 123.5(5) . .
C77 C72 P4 117.7(4) . .
C74 C73 C72 120.3(6) . .
C74 C73 H73A 119.8 . .
C72 C73 H73A 119.8 . .
C73 C74 C75 121.0(6) . .
C73 C74 H74A 119.5 . .
C75 C74 H74A 119.5 . .
C74 C75 C76 119.3(6) . .
C74 C75 H75A 120.3 . .
C76 C75 H75A 120.3 . .
C77 C76 C75 119.9(6) . .
C77 C76 H76A 120.1 . .
C75 C76 H76A 120.1 . .
C76 C77 C72 120.8(6) . .
C76 C77 H77A 119.6 . .
C72 C77 H77A 119.6 . .
C78 N4 P4 121.0(4) . .
C78 N4 Pr1 138.6(3) . .
P4 N4 Pr1 98.7(2) . .
C79 C78 C83 117.7(5) . .
C79 C78 N4 119.1(5) . .
C83 C78 N4 123.1(5) . .
C80 C79 C78 120.9(5) . .
C80 C79 C85 118.0(5) . .
C78 C79 C85 121.1(5) . .
C79 C80 C81 122.4(5) . .
C79 C80 H80A 118.8 . .
C81 C80 H80A 118.8 . .
C82 C81 C80 116.5(5) . .
C82 C81 C86 122.7(6) . .
C80 C81 C86 120.8(6) . .
C81 C82 C83 122.7(5) . .
C81 C82 H82A 118.7 . .
C83 C82 H82A 118.7 . .
C82 C83 C78 119.8(5) . .
C82 C83 C84 117.5(5) . .
C78 C83 C84 122.8(5) . .
C83 C84 H84A 109.5 . .
C83 C84 H84B 109.5 . .
H84A C84 H84B 109.5 . .
C83 C84 H84C 109.5 . .
H84A C84 H84C 109.5 . .
H84B C84 H84C 109.5 . .
C79 C85 H85A 109.5 . .
C79 C85 H85B 109.5 . .
H85A C85 H85B 109.5 . .
C79 C85 H85C 109.5 . .
H85A C85 H85C 109.5 . .
H85B C85 H85C 109.5 . .
C81 C86 H86A 109.5 . .
C81 C86 H86B 109.5 . .
H86A C86 H86B 109.5 . .
C81 C86 H86C 109.5 . .
H86A C86 H86C 109.5 . .
H86B C86 H86C 109.5 . .
C88 C87 H87A 109.5 . .
C88 C87 H87B 109.5 . .
H87A C87 H87B 109.5 . .
C88 C87 H87C 109.5 . .
H87A C87 H87C 109.5 . .
H87B C87 H87C 109.5 . .
C93 C88 C89 119.9(11) . .
C93 C88 C87 119.8(13) . .
C89 C88 C87 120.3(15) . .
C88 C89 C90 118.8(13) . .
C88 C89 H89A 120.6 . .
C90 C89 H89A 120.6 . .
C91 C90 C89 122.2(11) . .
C91 C90 H90A 118.9 . .
C89 C90 H90A 118.9 . .
C90 C91 C92 119.6(10) . .
C90 C91 H91A 120.2 . .
C92 C91 H91A 120.2 . .
C93 C92 C91 116.3(12) . .
C93 C92 H92A 121.9 . .
C91 C92 H92A 121.9 . .
C88 C93 C92 123.3(11) . .
C88 C93 H93A 118.4 . .
C92 C93 H93A 118.4 . .

loop_
_geom_bond_atom_site_label_1
_geom_bond_atom_site_label_2
_geom_bond_distance
_geom_bond_site_symmetry_2
Pr1 N1 2.515(4) .
Pr1 N2 2.503(4) .
Pr1 N3 2.517(5) .
Pr1 N4 2.500(5) .
Pr1 C1 2.667(6) .
Pr1 C44 2.662(6) .
C1 P1 1.702(6) .
C1 P2 1.702(6) .
P1 N1 1.624(5) .
P1 C2 1.831(6) .
P1 C8 1.835(6) .
C2 C3 1.382(8) .
C2 C7 1.407(8) .
C3 C4 1.407(8) .
C3 H3A 0.9500 .
C4 C5 1.384(9) .
C4 H4A 0.9500 .
C5 C6 1.395(9) .
C5 H5A 0.9500 .
C6 C7 1.383(8) .
C6 H6A 0.9500 .
C7 H7A 0.9500 .
C8 C9 1.379(8) .
C8 C13 1.393(8) .
C9 C10 1.401(9) .
C9 H9A 0.9500 .
C10 C11 1.392(9) .
C10 H10A 0.9500 .
C11 C12 1.391(9) .
C11 H11A 0.9500 .
C12 C13 1.377(8) .
C12 H12A 0.9500 .
C13 H13A 0.9500 .
N1 C14 1.437(7) .
C14 C15 1.397(8) .
C14 C19 1.412(8) .
C15 C16 1.402(9) .
C15 C21 1.514(8) .
C16 C17 1.392(10) .
C16 H16A 0.9500 .
C17 C18 1.392(10) .
C17 C22 1.505(9) .
C18 C19 1.398(9) .
C18 H18A 0.9500 .
C19 C20 1.496(9) .
C20 H20A 0.9800 .
C20 H20B 0.9800 .
C20 H20C 0.9800 .
C21 H21A 0.9800 .
C21 H21B 0.9800 .
C21 H21C 0.9800 .
C22 H22A 0.9800 .
C22 H22B 0.9800 .
C22 H22C 0.9800 .
P2 N2 1.633(5) .
P2 C23 1.820(6) .
P2 C29 1.824(6) .
C23 C28 1.384(8) .
C23 C24 1.398(8) .
C24 C25 1.388(8) .
C24 H24A 0.9500 .
C25 C26 1.390(9) .
C25 H25A 0.9500 .
C26 C27 1.367(9) .
C26 H26A 0.9500 .
C27 C28 1.400(8) .
C27 H27A 0.9500 .
C28 H28A 0.9500 .
C29 C34 1.388(8) .
C29 C30 1.400(8) .
C30 C31 1.384(9) .
C30 H30A 0.9500 .
C31 C32 1.392(9) .
C31 H31A 0.9500 .
C32 C33 1.381(9) .
C32 H32A 0.9500 .
C33 C34 1.390(9) .
C33 H33A 0.9500 .
C34 H34A 0.9500 .
N2 C35 1.436(7) .
C35 C36 1.393(8) .
C35 C40 1.420(8) .
C36 C37 1.404(8) .
C36 C42 1.511(8) .
C37 C38 1.385(9) .
C37 H37A 0.9500 .
C38 C39 1.384(9) .
C38 C43 1.508(9) .
C39 C40 1.398(8) .
C39 H39A 0.9500 .
C40 C41 1.507(8) .
C41 H41A 0.9800 .
C41 H41B 0.9800 .
C41 H41C 0.9800 .
C42 H42A 0.9800 .
C42 H42B 0.9800 .
C42 H42C 0.9800 .
C43 H43A 0.9800 .
C43 H43B 0.9800 .
C43 H43C 0.9800 .
C44 P3 1.696(6) .
C44 P4 1.696(6) .
C44 H44A 1.0000 .
P3 N3 1.631(5) .
P3 C51 1.826(5) .
P3 C45 1.829(6) .
C45 C50 1.398(8) .
C45 C46 1.400(8) .
C46 C47 1.389(9) .
C46 H46A 0.9500 .
C47 C48 1.381(9) .
C47 H47A 0.9500 .
C48 C49 1.385(10) .
C48 H48A 0.9500 .
C49 C50 1.387(9) .
C49 H49A 0.9500 .
C50 H50A 0.9500 .
C51 C56 1.379(8) .
C51 C52 1.385(8) .
C52 C53 1.393(9) .
C52 H52A 0.9500 .
C53 C54 1.391(9) .
C53 H53A 0.9500 .
C54 C55 1.389(9) .
C54 H54A 0.9500 .
C55 C56 1.397(9) .
C55 H55A 0.9500 .
C56 H56A 0.9500 .
N3 C57 1.435(7) .
C57 C62 1.411(9) .
C57 C58 1.414(9) .
C58 C59 1.389(10) .
C58 C64 1.512(10) .
C59 C60 1.384(11) .
C59 H59A 0.9500 .
C60 C61 1.381(11) .
C60 C65 1.511(10) .
C61 C62 1.395(9) .
C61 H61A 0.9500 .
C62 C63 1.510(9) .
C63 H63A 0.9800 .
C63 H63B 0.9800 .
C63 H63C 0.9800 .
C64 H64A 0.9800 .
C64 H64B 0.9800 .
C64 H64C 0.9800 .
C65 H65A 0.9800 .
C65 H65B 0.9800 .
C65 H65C 0.9800 .
P4 N4 1.645(5) .
P4 C72 1.818(6) .
P4 C66 1.819(6) .
C66 C67 1.398(8) .
C66 C71 1.406(8) .
C67 C68 1.378(9) .
C67 H67A 0.9500 .
C68 C69 1.383(10) .
C68 H68A 0.9500 .
C69 C70 1.386(10) .
C69 H69A 0.9500 .
C70 C71 1.386(9) .
C70 H70A 0.9500 .
C71 H71A 0.9500 .
C72 C73 1.391(8) .
C72 C77 1.399(8) .
C73 C74 1.383(9) .
C73 H73A 0.9500 .
C74 C75 1.384(10) .
C74 H74A 0.9500 .
C75 C76 1.393(9) .
C75 H75A 0.9500 .
C76 C77 1.388(8) .
C76 H76A 0.9500 .
C77 H77A 0.9500 .
N4 C78 1.434(7) .
C78 C79 1.405(8) .
C78 C83 1.411(8) .
C79 C80 1.377(8) .
C79 C85 1.512(8) .
C80 C81 1.397(9) .
C80 H80A 0.9500 .
C81 C82 1.393(9) .
C81 C86 1.511(8) .
C82 C83 1.394(8) .
C82 H82A 0.9500 .
C83 C84 1.512(8) .
C84 H84A 0.9800 .
C84 H84B 0.9800 .
C84 H84C 0.9800 .
C85 H85A 0.9800 .
C85 H85B 0.9800 .
C85 H85C 0.9800 .
C86 H86A 0.9800 .
C86 H86B 0.9800 .
C86 H86C 0.9800 .
C87 C88 1.455(18) .
C87 H87A 0.9800 .
C87 H87B 0.9800 .
C87 H87C 0.9800 .
C88 C93 1.332(17) .
C88 C89 1.364(17) .
C89 C90 1.419(14) .
C89 H89A 0.9500 .
C90 C91 1.334(15) .
C90 H90A 0.9500 .
C91 C92 1.422(16) .
C91 H91A 0.9500 .
C92 C93 1.422(17) .
C92 H92A 0.9500 .
C93 H93A 0.9500 .

loop_
_geom_torsion_atom_site_label_1
_geom_torsion_atom_site_label_2
_geom_torsion_atom_site_label_3
_geom_torsion_atom_site_label_4
_geom_torsion
_geom_torsion_site_symmetry_1
_geom_torsion_site_symmetry_2
_geom_torsion_site_symmetry_3
_geom_torsion_site_symmetry_4
N4 Pr1 C1 P1 101.6(2) . . . .
N2 Pr1 C1 P1 -136.5(3) . . . .
N1 Pr1 C1 P1 -6.83(18) . . . .
N3 Pr1 C1 P1 -53.5(4) . . . .
C44 Pr1 C1 P1 155.7(2) . . . .
N4 Pr1 C1 P2 -125.4(2) . . . .
N2 Pr1 C1 P2 -3.45(18) . . . .
N1 Pr1 C1 P2 126.2(3) . . . .
N3 Pr1 C1 P2 79.6(4) . . . .
C44 Pr1 C1 P2 -71.3(4) . . . .
P2 C1 P1 N1 -84.3(5) . . . .
Pr1 C1 P1 N1 9.7(3) . . . .
P2 C1 P1 C2 43.7(6) . . . .
Pr1 C1 P1 C2 137.8(2) . . . .
P2 C1 P1 C8 155.9(4) . . . .
Pr1 C1 P1 C8 -110.1(2) . . . .
N1 P1 C2 C3 -23.4(6) . . . .
C1 P1 C2 C3 -146.7(5) . . . .
C8 P1 C2 C3 97.0(5) . . . .
N1 P1 C2 C7 156.9(4) . . . .
C1 P1 C2 C7 33.6(5) . . . .
C8 P1 C2 C7 -82.7(5) . . . .
C7 C2 C3 C4 -3.6(8) . . . .
P1 C2 C3 C4 176.7(4) . . . .
C2 C3 C4 C5 1.9(9) . . . .
C3 C4 C5 C6 0.2(9) . . . .
C4 C5 C6 C7 -0.7(9) . . . .
C5 C6 C7 C2 -1.0(9) . . . .
C3 C2 C7 C6 3.1(8) . . . .
P1 C2 C7 C6 -177.2(4) . . . .
N1 P1 C8 C9 -92.3(5) . . . .
C1 P1 C8 C9 23.6(6) . . . .
C2 P1 C8 C9 145.1(5) . . . .
N1 P1 C8 C13 83.6(5) . . . .
C1 P1 C8 C13 -160.5(5) . . . .
C2 P1 C8 C13 -39.0(5) . . . .
C13 C8 C9 C10 -2.5(9) . . . .
P1 C8 C9 C10 173.3(5) . . . .
C8 C9 C10 C11 0.6(9) . . . .
C9 C10 C11 C12 1.7(9) . . . .
C10 C11 C12 C13 -1.9(9) . . . .
C11 C12 C13 C8 0.0(9) . . . .
C9 C8 C13 C12 2.3(9) . . . .
P1 C8 C13 C12 -173.6(5) . . . .
C1 P1 N1 C14 -176.3(5) . . . .
C2 P1 N1 C14 55.4(5) . . . .
C8 P1 N1 C14 -58.9(5) . . . .
C1 P1 N1 Pr1 -10.4(3) . . . .
C2 P1 N1 Pr1 -138.7(2) . . . .
C8 P1 N1 Pr1 107.0(2) . . . .
N4 Pr1 N1 C14 82.1(5) . . . .
N2 Pr1 N1 C14 -143.6(5) . . . .
N3 Pr1 N1 C14 -29.2(5) . . . .
C44 Pr1 N1 C14 12.1(7) . . . .
C1 Pr1 N1 C14 171.4(5) . . . .
N4 Pr1 N1 P1 -82.0(2) . . . .
N2 Pr1 N1 P1 52.3(2) . . . .
N3 Pr1 N1 P1 166.7(2) . . . .
C44 Pr1 N1 P1 -152.1(3) . . . .
C1 Pr1 N1 P1 7.26(19) . . . .
P1 N1 C14 C15 79.4(6) . . . .
Pr1 N1 C14 C15 -81.3(7) . . . .
P1 N1 C14 C19 -105.1(6) . . . .
Pr1 N1 C14 C19 94.1(6) . . . .
C19 C14 C15 C16 7.5(8) . . . .
N1 C14 C15 C16 -177.0(5) . . . .
C19 C14 C15 C21 -167.3(5) . . . .
N1 C14 C15 C21 8.2(8) . . . .
C14 C15 C16 C17 -1.7(9) . . . .
C21 C15 C16 C17 173.4(6) . . . .
C15 C16 C17 C18 -3.7(9) . . . .
C15 C16 C17 C22 177.1(6) . . . .
C16 C17 C18 C19 3.2(9) . . . .
C22 C17 C18 C19 -177.5(6) . . . .
C17 C18 C19 C14 2.5(9) . . . .
C17 C18 C19 C20 -177.7(6) . . . .
C15 C14 C19 C18 -7.9(8) . . . .
N1 C14 C19 C18 176.5(5) . . . .
C15 C14 C19 C20 172.3(5) . . . .
N1 C14 C19 C20 -3.2(8) . . . .
P1 C1 P2 N2 99.1(5) . . . .
Pr1 C1 P2 N2 4.9(3) . . . .
P1 C1 P2 C23 -23.8(6) . . . .
Pr1 C1 P2 C23 -118.0(2) . . . .
P1 C1 P2 C29 -141.3(4) . . . .
Pr1 C1 P2 C29 124.5(2) . . . .
N2 P2 C23 C28 118.0(5) . . . .
C1 P2 C23 C28 -121.7(5) . . . .
C29 P2 C23 C28 -2.2(6) . . . .
N2 P2 C23 C24 -62.6(5) . . . .
C1 P2 C23 C24 57.8(5) . . . .
C29 P2 C23 C24 177.3(4) . . . .
C28 C23 C24 C25 -0.6(9) . . . .
P2 C23 C24 C25 179.9(5) . . . .
C23 C24 C25 C26 -0.7(9) . . . .
C24 C25 C26 C27 1.4(10) . . . .
C25 C26 C27 C28 -0.8(10) . . . .
C24 C23 C28 C27 1.2(9) . . . .
P2 C23 C28 C27 -179.4(5) . . . .
C26 C27 C28 C23 -0.5(10) . . . .
N2 P2 C29 C34 121.3(5) . . . .
C1 P2 C29 C34 4.2(6) . . . .
C23 P2 C29 C34 -118.3(5) . . . .
N2 P2 C29 C30 -52.8(5) . . . .
C1 P2 C29 C30 -169.9(5) . . . .
C23 P2 C29 C30 67.7(5) . . . .
C34 C29 C30 C31 -1.5(8) . . . .
P2 C29 C30 C31 172.7(5) . . . .
C29 C30 C31 C32 -1.1(9) . . . .
C30 C31 C32 C33 2.6(9) . . . .
C31 C32 C33 C34 -1.4(9) . . . .
C30 C29 C34 C33 2.7(9) . . . .
P2 C29 C34 C33 -171.5(5) . . . .
C32 C33 C34 C29 -1.3(9) . . . .
C1 P2 N2 C35 164.4(4) . . . .
C23 P2 N2 C35 -71.2(5) . . . .
C29 P2 N2 C35 45.8(5) . . . .
C1 P2 N2 Pr1 -5.3(3) . . . .
C23 P2 N2 Pr1 119.2(2) . . . .
C29 P2 N2 Pr1 -123.8(2) . . . .
N4 Pr1 N2 C35 -80.5(6) . . . .
N1 Pr1 N2 C35 152.0(5) . . . .
N3 Pr1 N2 C35 47.3(6) . . . .
C44 Pr1 N2 C35 -16.1(6) . . . .
C1 Pr1 N2 C35 -163.4(6) . . . .
N4 Pr1 N2 P2 86.5(2) . . . .
N1 Pr1 N2 P2 -41.0(2) . . . .
N3 Pr1 N2 P2 -145.7(2) . . . .
C44 Pr1 N2 P2 150.9(2) . . . .
C1 Pr1 N2 P2 3.64(19) . . . .
P2 N2 C35 C36 -96.9(6) . . . .
Pr1 N2 C35 C36 67.9(7) . . . .
P2 N2 C35 C40 85.5(6) . . . .
Pr1 N2 C35 C40 -109.7(6) . . . .
C40 C35 C36 C37 -3.5(8) . . . .
N2 C35 C36 C37 178.8(5) . . . .
C40 C35 C36 C42 178.5(5) . . . .
N2 C35 C36 C42 0.8(8) . . . .
C35 C36 C37 C38 1.0(9) . . . .
C42 C36 C37 C38 179.1(5) . . . .
C36 C37 C38 C39 1.1(9) . . . .
C36 C37 C38 C43 178.6(6) . . . .
C37 C38 C39 C40 -0.7(9) . . . .
C43 C38 C39 C40 -178.1(6) . . . .
C38 C39 C40 C35 -1.8(9) . . . .
C38 C39 C40 C41 178.3(5) . . . .
C36 C35 C40 C39 3.9(8) . . . .
N2 C35 C40 C39 -178.5(5) . . . .
C36 C35 C40 C41 -176.3(5) . . . .
N2 C35 C40 C41 1.4(8) . . . .
N4 Pr1 C44 P3 -137.3(3) . . . .
N2 Pr1 C44 P3 101.8(2) . . . .
N1 Pr1 C44 P3 -54.4(4) . . . .
N3 Pr1 C44 P3 -6.24(19) . . . .
C1 Pr1 C44 P3 158.3(2) . . . .
N4 Pr1 C44 P4 -3.20(18) . . . .
N2 Pr1 C44 P4 -124.1(2) . . . .
N1 Pr1 C44 P4 79.8(4) . . . .
N3 Pr1 C44 P4 127.9(3) . . . .
C1 Pr1 C44 P4 -67.5(4) . . . .
P4 C44 P3 N3 -85.7(5) . . . .
Pr1 C44 P3 N3 8.8(3) . . . .
P4 C44 P3 C51 154.5(5) . . . .
Pr1 C44 P3 C51 -111.0(2) . . . .
P4 C44 P3 C45 42.5(6) . . . .
Pr1 C44 P3 C45 137.0(2) . . . .
N3 P3 C45 C50 -21.1(6) . . . .
C44 P3 C45 C50 -144.0(5) . . . .
C51 P3 C45 C50 99.8(5) . . . .
N3 P3 C45 C46 159.3(4) . . . .
C44 P3 C45 C46 36.4(5) . . . .
C51 P3 C45 C46 -79.9(5) . . . .
C50 C45 C46 C47 2.2(9) . . . .
P3 C45 C46 C47 -178.1(5) . . . .
C45 C46 C47 C48 -0.5(9) . . . .
C46 C47 C48 C49 -1.2(10) . . . .
C47 C48 C49 C50 1.2(10) . . . .
C48 C49 C50 C45 0.5(9) . . . .
C46 C45 C50 C49 -2.2(9) . . . .
P3 C45 C50 C49 178.2(5) . . . .
N3 P3 C51 C56 -88.3(5) . . . .
C44 P3 C51 C56 27.5(6) . . . .
C45 P3 C51 C56 148.3(5) . . . .
N3 P3 C51 C52 86.9(5) . . . .
C44 P3 C51 C52 -157.3(5) . . . .
C45 P3 C51 C52 -36.6(5) . . . .
C56 C51 C52 C53 2.9(9) . . . .
P3 C51 C52 C53 -172.2(5) . . . .
C51 C52 C53 C54 -0.8(9) . . . .
C52 C53 C54 C55 -0.7(9) . . . .
C53 C54 C55 C56 0.2(10) . . . .
C52 C51 C56 C55 -3.5(9) . . . .
P3 C51 C56 C55 171.7(5) . . . .
C54 C55 C56 C51 1.9(10) . . . .
C44 P3 N3 C57 -176.8(5) . . . .
C51 P3 N3 C57 -59.3(6) . . . .
C45 P3 N3 C57 55.6(6) . . . .
C44 P3 N3 Pr1 -9.4(3) . . . .
C51 P3 N3 Pr1 108.1(2) . . . .
C45 P3 N3 Pr1 -137.0(2) . . . .
N4 Pr1 N3 C57 -142.5(5) . . . .
N2 Pr1 N3 C57 81.8(5) . . . .
N1 Pr1 N3 C57 -28.4(5) . . . .
C44 Pr1 N3 C57 173.1(6) . . . .
C1 Pr1 N3 C57 11.7(7) . . . .
N4 Pr1 N3 P3 51.0(2) . . . .
N2 Pr1 N3 P3 -84.7(2) . . . .
N1 Pr1 N3 P3 165.0(2) . . . .
C44 Pr1 N3 P3 6.6(2) . . . .
C1 Pr1 N3 P3 -154.9(3) . . . .
P3 N3 C57 C62 80.5(7) . . . .
Pr1 N3 C57 C62 -82.7(7) . . . .
P3 N3 C57 C58 -107.5(6) . . . .
Pr1 N3 C57 C58 89.3(6) . . . .
C62 C57 C58 C59 -5.0(8) . . . .
N3 C57 C58 C59 -177.3(5) . . . .
C62 C57 C58 C64 173.3(5) . . . .
N3 C57 C58 C64 0.9(8) . . . .
C57 C58 C59 C60 1.2(10) . . . .
C64 C58 C59 C60 -177.1(6) . . . .
C58 C59 C60 C61 1.7(10) . . . .
C58 C59 C60 C65 179.6(7) . . . .
C59 C60 C61 C62 -0.8(10) . . . .
C65 C60 C61 C62 -178.7(7) . . . .
C60 C61 C62 C57 -3.1(9) . . . .
C60 C61 C62 C63 173.2(6) . . . .
C58 C57 C62 C61 5.9(8) . . . .
N3 C57 C62 C61 178.0(5) . . . .
C58 C57 C62 C63 -170.1(5) . . . .
N3 C57 C62 C63 2.0(9) . . . .
P3 C44 P4 N4 99.4(5) . . . .
Pr1 C44 P4 N4 4.5(3) . . . .
P3 C44 P4 C72 -23.7(6) . . . .
Pr1 C44 P4 C72 -118.6(2) . . . .
P3 C44 P4 C66 -141.1(5) . . . .
Pr1 C44 P4 C66 123.9(2) . . . .
N4 P4 C66 C67 120.3(5) . . . .
C44 P4 C66 C67 3.1(5) . . . .
C72 P4 C66 C67 -119.4(5) . . . .
N4 P4 C66 C71 -53.4(5) . . . .
C44 P4 C66 C71 -170.7(5) . . . .
C72 P4 C66 C71 66.9(5) . . . .
C71 C66 C67 C68 2.8(9) . . . .
P4 C66 C67 C68 -171.1(5) . . . .
C66 C67 C68 C69 0.0(10) . . . .
C67 C68 C69 C70 -2.8(10) . . . .
C68 C69 C70 C71 2.7(10) . . . .
C69 C70 C71 C66 0.2(9) . . . .
C67 C66 C71 C70 -2.9(8) . . . .
P4 C66 C71 C70 170.9(4) . . . .
N4 P4 C72 C73 119.3(5) . . . .
C44 P4 C72 C73 -120.0(5) . . . .
C66 P4 C72 C73 -0.6(6) . . . .
N4 P4 C72 C77 -61.1(5) . . . .
C44 P4 C72 C77 59.6(5) . . . .
C66 P4 C72 C77 179.0(4) . . . .
C77 C72 C73 C74 1.4(9) . . . .
P4 C72 C73 C74 -179.0(5) . . . .
C72 C73 C74 C75 0.2(10) . . . .
C73 C74 C75 C76 -1.6(10) . . . .
C74 C75 C76 C77 1.5(10) . . . .
C75 C76 C77 C72 0.0(9) . . . .
C73 C72 C77 C76 -1.5(9) . . . .
P4 C72 C77 C76 178.9(5) . . . .
C44 P4 N4 C78 162.6(4) . . . .
C72 P4 N4 C78 -72.8(5) . . . .
C66 P4 N4 C78 44.2(5) . . . .
C44 P4 N4 Pr1 -4.9(3) . . . .
C72 P4 N4 Pr1 119.7(2) . . . .
C66 P4 N4 Pr1 -123.3(2) . . . .
N2 Pr1 N4 C78 -74.7(6) . . . .
N1 Pr1 N4 C78 50.8(6) . . . .
N3 Pr1 N4 C78 155.8(5) . . . .
C44 Pr1 N4 C78 -160.4(6) . . . .
C1 Pr1 N4 C78 -12.0(6) . . . .
N2 Pr1 N4 P4 89.0(2) . . . .
N1 Pr1 N4 P4 -145.48(19) . . . .
N3 Pr1 N4 P4 -40.5(2) . . . .
C44 Pr1 N4 P4 3.33(19) . . . .
C1 Pr1 N4 P4 151.7(2) . . . .
P4 N4 C78 C79 -96.5(5) . . . .
Pr1 N4 C78 C79 64.6(7) . . . .
P4 N4 C78 C83 85.2(6) . . . .
Pr1 N4 C78 C83 -113.6(6) . . . .
C83 C78 C79 C80 -2.2(8) . . . .
N4 C78 C79 C80 179.5(5) . . . .
C83 C78 C79 C85 -180.0(5) . . . .
N4 C78 C79 C85 1.7(8) . . . .
C78 C79 C80 C81 1.4(9) . . . .
C85 C79 C80 C81 179.3(5) . . . .
C79 C80 C81 C82 -0.9(9) . . . .
C79 C80 C81 C86 178.6(6) . . . .
C80 C81 C82 C83 1.3(9) . . . .
C86 C81 C82 C83 -178.2(6) . . . .
C81 C82 C83 C78 -2.1(9) . . . .
C81 C82 C83 C84 176.8(6) . . . .
C79 C78 C83 C82 2.5(8) . . . .
N4 C78 C83 C82 -179.2(5) . . . .
C79 C78 C83 C84 -176.4(5) . . . .
N4 C78 C83 C84 1.9(8) . . . .
C93 C88 C89 C90 -2.6(15) . . . .
C87 C88 C89 C90 178.8(10) . . . .
C88 C89 C90 C91 2.0(14) . . . .
C89 C90 C91 C92 -0.9(14) . . . .
C90 C91 C92 C93 0.5(13) . . . .
C89 C88 C93 C92 2.4(16) . . . .
C87 C88 C93 C92 -179.0(11) . . . .
C91 C92 C93 C88 -1.3(15) . . . .
